data_7119657
loop_
_publ_author_name
'Ma, Chaoqun'
'Chen, Jianghui'
'Xing, Dong'
'Sheng, Yuan'
'Hu, Wenhao'

_publ_section_title
;
 Iron catalyzed efficient synthesis of poly-functional primary amines via
 the direct use of ammonia.
;
_journal_issue 19
_journal_name_full 'Chemical communications (Cambridge, England)'
_journal_page_first 2854
_journal_page_last 2857
_journal_paper_doi 10.1039/c7cc00003k
_journal_volume 53
_journal_year 2017
_chemical_formula_sum 'C21 H20 N2 O4 S'
_chemical_formula_weight 396.45
_chemical_name_systematic
; 
 ? 
;
_space_group_IT_number 19
_symmetry_cell_setting orthorhombic
_symmetry_space_group_name_Hall 'P 2ac 2ab'
_symmetry_space_group_name_H-M 'P 21 21 21'
_atom_sites_solution_hydrogens geom
_atom_sites_solution_primary direct
_atom_sites_solution_secondary difmap
_audit_creation_method SHELXL-97
_audit_update_record
;
2016-09-05 deposited with the CCDC.
2017-02-13 downloaded from the CCDC.
;
_cell_angle_alpha 90.00
_cell_angle_beta 90.00
_cell_angle_gamma 90.00
_cell_formula_units_Z 4
_cell_length_a 8.7225(7)
_cell_length_b 10.1995(8)
_cell_length_c 22.6633(18)
_cell_measurement_temperature 296(2)
_cell_volume 2016.2(3)
_computing_structure_refinement 'SHELXL-97 (Sheldrick, 2008)'
_computing_structure_solution 'SHELXS-97 (Sheldrick, 2008)'
_diffrn_ambient_temperature 296(2)
_diffrn_measured_fraction_theta_full 0.999
_diffrn_measured_fraction_theta_max 0.999
_diffrn_radiation_monochromator graphite
_diffrn_radiation_source 'fine-focus sealed tube'
_diffrn_radiation_type MoK\a
_diffrn_radiation_wavelength 0.71073
_diffrn_reflns_av_R_equivalents 0.0373
_diffrn_reflns_av_sigmaI/netI 0.0235
_diffrn_reflns_limit_h_max 10
_diffrn_reflns_limit_h_min -10
_diffrn_reflns_limit_k_max 12
_diffrn_reflns_limit_k_min -12
_diffrn_reflns_limit_l_max 26
_diffrn_reflns_limit_l_min -26
_diffrn_reflns_number 23366
_diffrn_reflns_theta_full 25.01
_diffrn_reflns_theta_max 25.01
_diffrn_reflns_theta_min 2.69
_exptl_absorpt_coefficient_mu 0.189
_exptl_absorpt_correction_T_max 0.9740
_exptl_absorpt_correction_T_min 0.9145
_exptl_absorpt_correction_type multi-scan
_exptl_absorpt_process_details sadabs
_exptl_crystal_colour colorless
_exptl_crystal_density_diffrn 1.306
_exptl_crystal_density_method 'not measured'
_exptl_crystal_description block
_exptl_crystal_F_000 832
_exptl_crystal_size_max 0.48
_exptl_crystal_size_mid 0.46
_exptl_crystal_size_min 0.14
_refine_diff_density_max 0.196
_refine_diff_density_min -0.205
_refine_diff_density_rms 0.037
_refine_ls_abs_structure_details 'Flack H D (1983), Acta Cryst. A39, 876-881'
_refine_ls_abs_structure_Flack 0.52(8)
_refine_ls_extinction_method none
_refine_ls_goodness_of_fit_ref 1.036
_refine_ls_hydrogen_treatment constr
_refine_ls_matrix_type full
_refine_ls_number_parameters 253
_refine_ls_number_reflns 3548
_refine_ls_number_restraints 8
_refine_ls_restrained_S_all 1.067
_refine_ls_R_factor_all 0.0364
_refine_ls_R_factor_gt 0.0335
_refine_ls_shift/su_max 0.000
_refine_ls_shift/su_mean 0.000
_refine_ls_structure_factor_coef Fsqd
_refine_ls_weighting_details 'calc w=1/[\s^2^(Fo^2^)+(0.0435P)^2^+0.4718P] where P=(Fo^2^+2Fc^2^)/3'
_refine_ls_weighting_scheme calc
_refine_ls_wR_factor_gt 0.0838
_refine_ls_wR_factor_ref 0.0863
_reflns_number_gt 3339
_reflns_number_total 3548
_reflns_threshold_expression >2sigma(I)
_cod_data_source_file c7cc00003k2.cif
_cod_data_source_block z
_cod_depositor_comments
;
The following automatic conversions were performed:

'_symmetry_cell_setting' value 'Orthorhombic' changed to
'orthorhombic' according to
/usr/data/users/saulius/crontab/automatic-downloads/rss-feeds/RSC/lib/dictionaries/cif_core.dic
dictionary named 'cif_core.dic' version 2.4.2 from 2011-04-26.

Automatic conversion script
Id: cif_fix_values 4268 2015-11-12 08:31:59Z antanas 

 Adding full bibliography for 7119657.cif.
;
_cod_original_sg_symbol_H-M P2(1)2(1)2(1)
_cod_database_code 7119657

loop_
_symmetry_equiv_pos_as_xyz
'x, y, z'
'-x+1/2, -y, z+1/2'
'-x, y+1/2, -z+1/2'
'x+1/2, -y+1/2, -z'

loop_
_atom_site_label
_atom_site_type_symbol
_atom_site_fract_x
_atom_site_fract_y
_atom_site_fract_z
_atom_site_U_iso_or_equiv
_atom_site_adp_type
_atom_site_occupancy
_atom_site_symmetry_multiplicity
_atom_site_calc_flag
_atom_site_refinement_flags
S1 S 0.30114(9) 0.89393(6) 0.13183(2) 0.0648(2) Uani 1 1 d U
O1 O 0.3539(3) 0.69972(17) -0.08438(10) 0.0964(7) Uani 1 1 d .
O2 O 0.3591(2) 0.88719(17) -0.13479(6) 0.0624(4) Uani 1 1 d .
O3 O 0.33707(16) 1.03563(11) 0.03689(5) 0.0374(3) Uani 1 1 d .
O4 O 0.60204(16) 0.90904(14) -0.02226(7) 0.0501(4) Uani 1 1 d .
N1 N 0.2681(2) 0.83431(15) 0.01682(7) 0.0446(4) Uani 1 1 d .
H1A H 0.2538 0.7517 0.0221 0.053 Uiso 1 1 calc R
N2 N 0.58092(17) 1.11145(15) -0.06522(7) 0.0367(3) Uani 1 1 d .
C1 C 0.4615(2) 1.20081(18) -0.07717(8) 0.0353(4) Uani 1 1 d .
C2 C 0.4732(3) 1.3220(2) -0.10364(9) 0.0476(5) Uani 1 1 d .
H2A H 0.5666 1.3541 -0.1171 0.057 Uiso 1 1 calc R
C3 C 0.3391(3) 1.3939(2) -0.10926(9) 0.0555(6) Uani 1 1 d .
H3A H 0.3431 1.4758 -0.1272 0.067 Uiso 1 1 calc R
C4 C 0.2013(3) 1.3482(2) -0.08926(10) 0.0538(6) Uani 1 1 d .
H4A H 0.1135 1.3989 -0.0940 0.065 Uiso 1 1 calc R
C5 C 0.1912(2) 1.22616(19) -0.06187(9) 0.0446(5) Uani 1 1 d .
H5A H 0.0979 1.1954 -0.0476 0.054 Uiso 1 1 calc R
C6 C 0.3229(2) 1.15183(16) -0.05645(8) 0.0337(4) Uani 1 1 d .
C7 C 0.3530(2) 1.02258(16) -0.02688(8) 0.0332(4) Uani 1 1 d .
C8 C 0.5276(2) 1.00387(17) -0.03769(8) 0.0354(4) Uani 1 1 d .
C9 C 0.7436(2) 1.1358(2) -0.07687(9) 0.0456(5) Uani 1 1 d .
H9A H 0.8043 1.0843 -0.0495 0.055 Uiso 1 1 calc R
H9B H 0.7654 1.2275 -0.0693 0.055 Uiso 1 1 calc R
C10 C 0.7929(2) 1.1034(2) -0.13866(9) 0.0455(5) Uani 1 1 d .
C11 C 0.7804(3) 0.9776(2) -0.15956(11) 0.0609(6) Uani 1 1 d .
H11A H 0.7393 0.9127 -0.1355 0.073 Uiso 1 1 calc R
C12 C 0.8277(4) 0.9463(3) -0.21548(13) 0.0817(8) Uani 1 1 d .
H12A H 0.8163 0.8609 -0.2291 0.098 Uiso 1 1 calc R
C13 C 0.8906(4) 1.0375(4) -0.25104(14) 0.0871(10) Uani 1 1 d .
H13A H 0.9232 1.0151 -0.2888 0.105 Uiso 1 1 calc R
C14 C 0.9059(4) 1.1637(4) -0.23100(14) 0.0903(10) Uani 1 1 d .
H14A H 0.9497 1.2271 -0.2552 0.108 Uiso 1 1 calc R
C15 C 0.8563(3) 1.1976(3) -0.17460(12) 0.0681(7) Uani 1 1 d .
H15A H 0.8660 1.2835 -0.1613 0.082 Uiso 1 1 calc R
C16 C 0.3010(2) 0.91633(17) 0.06012(8) 0.0402(4) Uani 1 1 d U
C17 C 0.2586(2) 0.89701(18) -0.04033(8) 0.0398(4) Uani 1 1 d .
C18 C 0.3312(3) 0.8135(2) -0.08820(10) 0.0529(5) Uani 1 1 d .
C19 C 0.4156(5) 0.8214(4) -0.18759(12) 0.1054(10) Uani 1 1 d U
H19A H 0.3498 0.7483 -0.1980 0.126 Uiso 1 1 calc R
H19B H 0.5189 0.7889 -0.1814 0.126 Uiso 1 1 calc R
C20 C 0.4133(5) 0.9240(5) -0.23502(14) 0.1191(11) Uani 1 1 d U
H20A H 0.4500 0.8868 -0.2713 0.179 Uiso 1 1 calc R
H20B H 0.4782 0.9958 -0.2237 0.179 Uiso 1 1 calc R
H20C H 0.3104 0.9550 -0.2404 0.179 Uiso 1 1 calc R
C21 C 0.0906(3) 0.9211(2) -0.05601(12) 0.0621(6) Uani 1 1 d .
H21A H 0.0410 0.8388 -0.0637 0.093 Uiso 1 1 calc R
H21B H 0.0847 0.9755 -0.0905 0.093 Uiso 1 1 calc R
H21C H 0.0404 0.9642 -0.0237 0.093 Uiso 1 1 calc R

loop_
_atom_site_aniso_label
_atom_site_aniso_U_11
_atom_site_aniso_U_22
_atom_site_aniso_U_33
_atom_site_aniso_U_23
_atom_site_aniso_U_13
_atom_site_aniso_U_12
S1 0.0918(5) 0.0576(3) 0.0450(3) 0.0116(3) -0.0025(3) -0.0090(4)
O1 0.149(2) 0.0365(9) 0.1041(15) -0.0201(9) 0.0323(15) -0.0069(11)
O2 0.0779(11) 0.0663(10) 0.0431(8) -0.0075(8) -0.0004(8) -0.0062(9)
O3 0.0435(7) 0.0286(6) 0.0401(7) 0.0000(5) -0.0010(6) -0.0011(6)
O4 0.0465(8) 0.0371(7) 0.0667(9) 0.0071(7) -0.0031(7) 0.0129(7)
N1 0.0535(10) 0.0293(7) 0.0509(9) 0.0042(7) 0.0000(8) -0.0104(7)
N2 0.0301(7) 0.0315(8) 0.0485(8) 0.0000(7) -0.0001(6) -0.0002(7)
C1 0.0391(10) 0.0287(9) 0.0381(10) -0.0019(7) -0.0019(8) 0.0026(8)
C2 0.0592(13) 0.0347(10) 0.0490(12) 0.0064(9) 0.0037(10) -0.0050(10)
C3 0.0828(17) 0.0304(9) 0.0533(12) 0.0078(9) -0.0008(12) 0.0106(12)
C4 0.0620(14) 0.0449(11) 0.0545(12) 0.0042(9) -0.0027(11) 0.0237(11)
C5 0.0396(11) 0.0464(11) 0.0479(11) 0.0014(9) -0.0016(9) 0.0111(9)
C6 0.0359(10) 0.0277(8) 0.0377(9) -0.0005(7) -0.0027(8) 0.0037(7)
C7 0.0350(9) 0.0265(8) 0.0380(9) -0.0002(7) -0.0015(7) 0.0002(7)
C8 0.0360(10) 0.0284(9) 0.0417(10) -0.0019(7) -0.0036(8) 0.0034(8)
C9 0.0320(10) 0.0469(11) 0.0580(12) -0.0059(9) -0.0032(8) -0.0057(8)
C10 0.0285(9) 0.0517(11) 0.0564(12) 0.0042(10) 0.0010(8) -0.0013(9)
C11 0.0665(15) 0.0519(13) 0.0645(14) -0.0029(11) 0.0129(12) 0.0022(12)
C12 0.082(2) 0.0821(19) 0.0812(19) -0.0233(16) 0.0214(17) 0.0024(17)
C13 0.0722(19) 0.120(3) 0.0688(18) -0.0113(19) 0.0206(15) 0.0004(19)
C14 0.0749(19) 0.116(3) 0.080(2) 0.023(2) 0.0214(16) -0.0245(19)
C15 0.0626(15) 0.0681(16) 0.0736(17) 0.0054(13) 0.0093(13) -0.0184(13)
C16 0.0393(10) 0.0333(9) 0.0481(8) 0.0063(8) 0.0002(9) 0.0011(8)
C17 0.0407(10) 0.0320(9) 0.0466(10) -0.0016(8) -0.0030(8) -0.0064(8)
C18 0.0621(13) 0.0402(11) 0.0564(13) -0.0122(10) -0.0035(11) -0.0118(11)
C19 0.112(2) 0.158(3) 0.0456(12) -0.0262(15) 0.0017(14) -0.013(2)
C20 0.125(2) 0.177(3) 0.0555(13) -0.0112(16) 0.0010(15) -0.010(2)
C21 0.0441(12) 0.0584(14) 0.0837(17) 0.0047(13) -0.0145(12) -0.0141(11)

loop_
_atom_type_symbol
_atom_type_description
_atom_type_scat_dispersion_real
_atom_type_scat_dispersion_imag
_atom_type_scat_source
C C 0.0033 0.0016 'International Tables Vol C Tables 4.2.6.8 and 6.1.1.4'
H H 0.0000 0.0000 'International Tables Vol C Tables 4.2.6.8 and 6.1.1.4'
N N 0.0061 0.0033 'International Tables Vol C Tables 4.2.6.8 and 6.1.1.4'
O O 0.0106 0.0060 'International Tables Vol C Tables 4.2.6.8 and 6.1.1.4'
S S 0.1246 0.1234 'International Tables Vol C Tables 4.2.6.8 and 6.1.1.4'

loop_
_geom_angle_atom_site_label_1
_geom_angle_atom_site_label_2
_geom_angle_atom_site_label_3
_geom_angle
C18 O2 C19 117.2(2)
C16 O3 C7 108.88(13)
C16 N1 C17 113.43(15)
C16 N1 H1A 123.3
C17 N1 H1A 123.3
C8 N2 C1 111.14(15)
C8 N2 C9 123.84(16)
C1 N2 C9 124.86(16)
C2 C1 C6 122.28(18)
C2 C1 N2 127.48(18)
C6 C1 N2 110.21(15)
C1 C2 C3 116.9(2)
C1 C2 H2A 121.6
C3 C2 H2A 121.6
C4 C3 C2 122.11(19)
C4 C3 H3A 118.9
C2 C3 H3A 118.9
C3 C4 C5 120.5(2)
C3 C4 H4A 119.7
C5 C4 H4A 119.7
C6 C5 C4 118.5(2)
C6 C5 H5A 120.7
C4 C5 H5A 120.7
C5 C6 C1 119.73(16)
C5 C6 C7 131.82(18)
C1 C6 C7 108.30(15)
O3 C7 C6 110.21(14)
O3 C7 C17 102.66(14)
C6 C7 C17 122.92(15)
O3 C7 C8 105.12(14)
C6 C7 C8 102.06(14)
C17 C7 C8 112.80(15)
O4 C8 N2 126.68(18)
O4 C8 C7 125.13(17)
N2 C8 C7 108.17(15)
N2 C9 C10 114.07(16)
N2 C9 H9A 108.7
C10 C9 H9A 108.7
N2 C9 H9B 108.7
C10 C9 H9B 108.7
H9A C9 H9B 107.6
C11 C10 C15 118.7(2)
C11 C10 C9 120.3(2)
C15 C10 C9 120.9(2)
C12 C11 C10 120.9(3)
C12 C11 H11A 119.6
C10 C11 H11A 119.6
C13 C12 C11 121.0(3)
C13 C12 H12A 119.5
C11 C12 H12A 119.5
C12 C13 C14 119.3(3)
C12 C13 H13A 120.3
C14 C13 H13A 120.3
C13 C14 C15 120.4(3)
C13 C14 H14A 119.8
C15 C14 H14A 119.8
C10 C15 C14 119.7(3)
C10 C15 H15A 120.2
C14 C15 H15A 120.2
N1 C16 O3 109.19(16)
N1 C16 S1 130.36(14)
O3 C16 S1 120.45(14)
N1 C17 C18 111.57(16)
N1 C17 C21 109.57(17)
C18 C17 C21 108.95(18)
N1 C17 C7 99.10(14)
C18 C17 C7 112.42(16)
C21 C17 C7 114.93(17)
O1 C18 O2 126.0(2)
O1 C18 C17 124.7(2)
O2 C18 C17 109.24(18)
O2 C19 C20 105.2(3)
O2 C19 H19A 110.7
C20 C19 H19A 110.7
O2 C19 H19B 110.7
C20 C19 H19B 110.7
H19A C19 H19B 108.8
C19 C20 H20A 109.5
C19 C20 H20B 109.5
H20A C20 H20B 109.5
C19 C20 H20C 109.5
H20A C20 H20C 109.5
H20B C20 H20C 109.5
C17 C21 H21A 109.5
C17 C21 H21B 109.5
H21A C21 H21B 109.5
C17 C21 H21C 109.5
H21A C21 H21C 109.5
H21B C21 H21C 109.5

loop_
_geom_bond_atom_site_label_1
_geom_bond_atom_site_label_2
_geom_bond_distance
S1 C16 1.641(2)
O1 C18 1.180(3)
O2 C18 1.319(3)
O2 C19 1.458(3)
O3 C16 1.363(2)
O3 C7 1.458(2)
O4 C8 1.216(2)
N1 C16 1.321(2)
N1 C17 1.447(3)
N1 H1A 0.8600
N2 C8 1.345(2)
N2 C1 1.410(2)
N2 C9 1.465(2)
C1 C2 1.378(3)
C1 C6 1.390(3)
C2 C3 1.386(3)
C2 H2A 0.9300
C3 C4 1.367(4)
C3 H3A 0.9300
C4 C5 1.394(3)
C4 H4A 0.9300
C5 C6 1.382(3)
C5 H5A 0.9300
C6 C7 1.502(2)
C7 C17 1.553(2)
C7 C8 1.554(3)
C9 C10 1.502(3)
C9 H9A 0.9700
C9 H9B 0.9700
C10 C11 1.372(3)
C10 C15 1.376(3)
C11 C12 1.370(4)
C11 H11A 0.9300
C12 C13 1.347(4)
C12 H12A 0.9300
C13 C14 1.372(5)
C13 H13A 0.9300
C14 C15 1.393(4)
C14 H14A 0.9300
C15 H15A 0.9300
C17 C18 1.518(3)
C17 C21 1.528(3)
C19 C20 1.500(5)
C19 H19A 0.9700
C19 H19B 0.9700
C20 H20A 0.9600
C20 H20B 0.9600
C20 H20C 0.9600
C21 H21A 0.9600
C21 H21B 0.9600
C21 H21C 0.9600

loop_
_geom_torsion_atom_site_label_1
_geom_torsion_atom_site_label_2
_geom_torsion_atom_site_label_3
_geom_torsion_atom_site_label_4
_geom_torsion
C8 N2 C1 C2 178.62(19)
C9 N2 C1 C2 3.1(3)
C8 N2 C1 C6 0.5(2)
C9 N2 C1 C6 -175.07(18)
C6 C1 C2 C3 -0.4(3)
N2 C1 C2 C3 -178.36(19)
C1 C2 C3 C4 0.5(3)
C2 C3 C4 C5 0.3(3)
C3 C4 C5 C6 -1.2(3)
C4 C5 C6 C1 1.2(3)
C4 C5 C6 C7 176.00(18)
C2 C1 C6 C5 -0.4(3)
N2 C1 C6 C5 177.83(17)
C2 C1 C6 C7 -176.33(17)
N2 C1 C6 C7 1.9(2)
C16 O3 C7 C6 154.88(15)
C16 O3 C7 C17 22.33(18)
C16 O3 C7 C8 -95.85(16)
C5 C6 C7 O3 -67.2(2)
C1 C6 C7 O3 108.08(17)
C5 C6 C7 C17 53.9(3)
C1 C6 C7 C17 -130.82(18)
C5 C6 C7 C8 -178.44(19)
C1 C6 C7 C8 -3.20(18)
C1 N2 C8 O4 179.13(18)
C9 N2 C8 O4 -5.3(3)
C1 N2 C8 C7 -2.6(2)
C9 N2 C8 C7 173.02(17)
O3 C7 C8 O4 66.8(2)
C6 C7 C8 O4 -178.18(18)
C17 C7 C8 O4 -44.3(2)
O3 C7 C8 N2 -111.55(16)
C6 C7 C8 N2 3.52(18)
C17 C7 C8 N2 137.35(16)
C8 N2 C9 C10 99.5(2)
C1 N2 C9 C10 -85.5(2)
N2 C9 C10 C11 -61.2(3)
N2 C9 C10 C15 121.1(2)
C15 C10 C11 C12 -1.1(4)
C9 C10 C11 C12 -178.7(2)
C10 C11 C12 C13 1.3(5)
C11 C12 C13 C14 -0.6(5)
C12 C13 C14 C15 -0.3(6)
C11 C10 C15 C14 0.1(4)
C9 C10 C15 C14 177.8(2)
C13 C14 C15 C10 0.6(5)
C17 N1 C16 O3 -8.1(2)
C17 N1 C16 S1 170.99(16)
C7 O3 C16 N1 -10.1(2)
C7 O3 C16 S1 170.65(14)
C16 N1 C17 C18 139.56(18)
C16 N1 C17 C21 -99.7(2)
C16 N1 C17 C7 21.0(2)
O3 C7 C17 N1 -24.57(17)
C6 C7 C17 N1 -149.13(17)
C8 C7 C17 N1 88.04(17)
O3 C7 C17 C18 -142.53(16)
C6 C7 C17 C18 92.9(2)
C8 C7 C17 C18 -29.9(2)
O3 C7 C17 C21 92.08(19)
C6 C7 C17 C21 -32.5(3)
C8 C7 C17 C21 -155.31(18)
C19 O2 C18 O1 3.4(4)
C19 O2 C18 C17 -174.3(2)
N1 C17 C18 O1 19.9(3)
C21 C17 C18 O1 -101.2(3)
C7 C17 C18 O1 130.2(3)
N1 C17 C18 O2 -162.40(17)
C21 C17 C18 O2 76.5(2)
C7 C17 C18 O2 -52.1(2)
C18 O2 C19 C20 171.5(3)
